data_1548079
loop_
_publ_author_name
'Sebastian D. Pike'
'Edward R. White'
'Milo S. P. Shaffer'
'Charlotte K. Williams'

_publ_section_title
;
 Simple phosphinate ligands access zinc clusters identified in the
 synthesis of zinc oxide nanoparticles
;
_journal_name_full 'Nature Communications'
_journal_page_first 13008
_journal_paper_doi 10.1038/ncomms13008
_journal_volume 7
_journal_year 2016
_chemical_absolute_configuration ad
_chemical_compound_source 'Lab 312, RCS1, Imperial College London'
_chemical_formula_moiety 'C68 H90 O12 P4 Zn11'
_chemical_formula_sum 'C68 H90 O12 P4 Zn11'
_chemical_formula_weight 1942.53
_chemical_name_systematic Zn11Et10O4(DPPA)4
_space_group_IT_number 41
_symmetry_cell_setting orthorhombic
_symmetry_space_group_name_Hall 'A 2 -2ab'
_symmetry_space_group_name_H-M 'A e a 2'
_atom_sites_solution_hydrogens difmap
_atom_sites_solution_primary other
_audit_creation_date 2016-04-04
_audit_creation_method CRYSTALS_ver_14.61
_cell_angle_alpha 90
_cell_angle_beta 90
_cell_angle_gamma 90
_cell_formula_units_Z 8
_cell_length_a 27.6082(4)
_cell_length_b 23.0173(4)
_cell_length_c 24.3319(4)
_cell_measurement_reflns_used 13253
_cell_measurement_temperature 173
_cell_measurement_theta_max 28
_cell_measurement_theta_min 3
_cell_volume 15462.1(4)
_computing_cell_refinement 'CrysAlisPro, (Agilent, 2011)'
_computing_data_collection 'SuperNova, (Oxford Diffraction, 2010)'
_computing_data_reduction 'CrysAlisPro, (Agilent, 2011)'
_computing_molecular_graphics 'CAMERON (Watkin et al., 1996)'
_computing_publication_material 'CRYSTALS (Betteridge et al., 2003)'
_computing_structure_refinement 'CRYSTALS (Betteridge et al., 2003)'
_computing_structure_solution 'Superflip (Palatinus & Chapuis, 2007)'
_diffrn_ambient_temperature 173
_diffrn_measured_fraction_theta_full 0.999
_diffrn_measured_fraction_theta_max 0.999
_diffrn_measurement_device Area
_diffrn_measurement_device_type 'Oxford Diffraction SuperNova'
_diffrn_measurement_method \w
_diffrn_radiation_monochromator graphite
_diffrn_radiation_type 'Mo K\a'
_diffrn_radiation_wavelength 0.71073
_diffrn_reflns_av_R_equivalents 0.040
_diffrn_reflns_limit_h_max 32
_diffrn_reflns_limit_h_min -32
_diffrn_reflns_limit_k_max 25
_diffrn_reflns_limit_k_min -27
_diffrn_reflns_limit_l_max 28
_diffrn_reflns_limit_l_min -26
_diffrn_reflns_number 40911
_diffrn_reflns_theta_full 25.027
_diffrn_reflns_theta_max 25.027
_diffrn_reflns_theta_min 2.231
_diffrn_standards_interval_count .
_diffrn_standards_interval_time .
_diffrn_standards_number 0
_exptl_absorpt_coefficient_mu 3.484
_exptl_absorpt_correction_T_max 0.93
_exptl_absorpt_correction_T_min 0.68
_exptl_absorpt_correction_type multi-scan
_exptl_absorpt_process_details 'CrysAlisPro, (Agilent, 2011)'
_exptl_crystal_colour colourless
_exptl_crystal_density_diffrn 1.669
_exptl_crystal_density_meas .
_exptl_crystal_density_method 'not measured'
_exptl_crystal_description block
_exptl_crystal_F_000 7872
_exptl_crystal_size_max 0.150
_exptl_crystal_size_mid 0.040
_exptl_crystal_size_min 0.020
_refine_diff_density_max 0.98
_refine_diff_density_min -0.68
_refine_ls_abs_structure_details 'Flack (1983), 5576 Friedel-pairs'
_refine_ls_abs_structure_Flack 0.397(10)
_refine_ls_extinction_method None
_refine_ls_goodness_of_fit_ref 0.9947
_refine_ls_hydrogen_treatment constr
_refine_ls_matrix_type full
_refine_ls_number_parameters 857
_refine_ls_number_reflns 12581
_refine_ls_number_restraints 775
_refine_ls_R_factor_all 0.0443
_refine_ls_R_factor_gt 0.0334
_refine_ls_shift/su_max 0.0011957
_refine_ls_shift/su_mean 0.0000661
_refine_ls_structure_factor_coef Fsqd
_refine_ls_weighting_details
;
 Method= Modified Sheldrick 
 w=1/[\s^2^(F^2^) + ( 0.04P)^2^ +35.22P] 
 ,where P=(max(Fo^2^,0) + 2Fc^2^)/3 
;
_refine_ls_weighting_scheme calc
_refine_ls_wR_factor_all 0.0767
_refine_ls_wR_factor_gt 0.0719
_refine_ls_wR_factor_ref 0.0767
_reflns_limit_h_max 32
_reflns_limit_h_min 0
_reflns_limit_k_max 27
_reflns_limit_k_min 0
_reflns_limit_l_max 28
_reflns_limit_l_min -26
_reflns_number_gt 10876
_reflns_number_total 12585
_reflns_threshold_expression I>2.0\s(I)
_oxford_diffrn_Wilson_B_factor 1.74
_oxford_diffrn_Wilson_scale 5.46
_oxford_refine_ls_r_factor_ref 0.0443
_oxford_refine_ls_scale 0.4406(3)
_oxford_reflns_number_all 12581
_oxford_reflns_threshold_expression_ref I>-10.0\s(I)
_oxford_structure_analysis_title 'xcalibur in W:\Seb Pike\SC X-ra At 11:27 on '
_cod_data_source_file ncomms13008-s2.cif
_cod_data_source_block 5A
_cod_depositor_comments
;
The following automatic conversions were performed:

'_atom_sites_solution_primary' value 'Other' changed to 'other'
according to the built-in table from CIF Core dictionary named
'cif_core.dic' version 2.4.1 from 2010-06-29.

Automatic conversion script
Id: cif_fix_values 5376 2017-05-30 11:51:03Z andrius 
;
_cod_original_cell_volume 15462.1(3)
_cod_original_sg_symbol_Hall 'A 2 -2ac'
_cod_original_sg_symbol_H-M 'A b a 2 '
_cod_database_code 1548079

loop_
_symmetry_equiv_pos_as_xyz
x,y,z
x,y+1/2,z+1/2
-x,-y,z
-x,-y+1/2,z+1/2
-x+1/2,y,z+1/2
-x+1/2,y+1/2,z+1
x+1/2,-y,z+1/2
x+1/2,-y+1/2,z+1

loop_
_atom_site_label
_atom_site_type_symbol
_atom_site_fract_x
_atom_site_fract_y
_atom_site_fract_z
_atom_site_U_iso_or_equiv
_atom_site_occupancy
_atom_site_adp_type
_atom_site_refinement_flags_posn
_atom_site_refinement_flags_adp
_atom_site_refinement_flags_occupancy
_atom_site_disorder_assembly
_atom_site_disorder_group
_atom_site_attached_hydrogens
C1 C 0.4709(2) 0.7453(3) 0.6851(3) 0.0336 1.0000 Uani . . . . . .
C2 C 0.4635(3) 0.7877(3) 0.7329(3) 0.0478 1.0000 Uani . . . . . .
C3 C 0.8011(2) 0.7501(3) 0.5609(3) 0.0343 1.0000 Uani . . . . . .
C4 C 0.8126(3) 0.7953(3) 0.5174(3) 0.0489 1.0000 Uani . . . . . .
C5 C 0.7607(2) 0.6666(3) 0.7684(3) 0.0522 1.0000 Uani . . . . . .
C6 C 0.8143(3) 0.6716(3) 0.7650(4) 0.0730 1.0000 Uani . . . . . .
C7 C 0.7386(2) 0.5577(3) 0.6432(3) 0.0350 1.0000 Uani . . . . . .
C8 C 0.7915(2) 0.5770(3) 0.6394(3) 0.0457 1.0000 Uani . . . . . .
C9 C 0.5265(3) 0.5704(3) 0.5760(4) 0.0594 1.0000 Uani . . . . . .
C10 C 0.4737(3) 0.5971(4) 0.5836(4) 0.0800 1.0000 Uani . . . . . .
C11 C 0.5107(3) 0.6918(3) 0.4668(3) 0.0512 1.0000 Uani . . . . . .
C12 C 0.5189(4) 0.7276(5) 0.4130(4) 0.0968 1.0000 Uani . . . . . .
C13 C 0.6763(2) 0.8252(3) 0.4223(3) 0.0387 1.0000 Uani . . . . . .
C14 C 0.6499(3) 0.8037(3) 0.3721(3) 0.0573 1.0000 Uani . . . . . .
C15 C 0.6962(2) 0.9443(2) 0.5403(3) 0.0316 1.0000 Uani . . . . . .
C16 C 0.7436(3) 0.9393(3) 0.5091(3) 0.0480 1.0000 Uani . . . . . .
C17 C 0.5651(2) 0.9292(3) 0.7266(3) 0.0372 1.0000 Uani . . . . . .
C18 C 0.5692(3) 0.9896(3) 0.7029(3) 0.0519 1.0000 Uani . . . . . .
C19 C 0.5942(3) 0.7991(3) 0.8274(3) 0.0450 1.0000 Uani . . . . . .
C20 C 0.6122(3) 0.7707(4) 0.8783(3) 0.0661 1.0000 Uani . . . . . .
C21 C 0.6446(2) 0.5661(2) 0.7655(2) 0.0263 1.0000 Uani . . . . . .
C22 C 0.6619(2) 0.5732(3) 0.8182(3) 0.0371 1.0000 Uani . . . . . .
C23 C 0.6788(3) 0.5255(3) 0.8470(3) 0.0453 1.0000 Uani . . . . . .
C24 C 0.6789(2) 0.4714(3) 0.8239(3) 0.0393 1.0000 Uani . . . . . .
C25 C 0.6624(2) 0.4636(3) 0.7717(3) 0.0336 1.0000 Uani . . . . . .
C26 C 0.6451(2) 0.5109(2) 0.7421(3) 0.0291 1.0000 Uani . . . . . .
C27 C 0.5374(2) 0.6579(3) 0.7915(3) 0.0382 1.0000 Uani . . . . . .
C28 C 0.5542(2) 0.6241(2) 0.7490(3) 0.0270 1.0000 Uani . . . . . .
C29 C 0.5226(2) 0.5857(3) 0.7239(3) 0.0416 1.0000 Uani . . . . . .
C30 C 0.4754(2) 0.5818(3) 0.7405(3) 0.0446 1.0000 Uani . . . . . .
C31 C 0.4587(2) 0.6163(3) 0.7824(3) 0.0483 1.0000 Uani . . . . . .
C32 C 0.4892(3) 0.6548(3) 0.8081(3) 0.0462 1.0000 Uani . . . . . .
C33 C 0.62151(18) 0.59288(14) 0.45357(14) 0.0455 1.0000 Uani D . . . . .
C34 C 0.6074(2) 0.61109(18) 0.40150(15) 0.0565 1.0000 Uani D . . . . .
C35 C 0.5829(2) 0.5730(2) 0.36669(17) 0.0691 1.0000 Uani D . . . . .
C36 C 0.5723(2) 0.5170(2) 0.3842(2) 0.0745 1.0000 Uani D . . . . .
C37 C 0.5863(2) 0.49878(18) 0.4363(2) 0.0723 1.0000 Uani D . . . . .
C38 C 0.6110(2) 0.53669(16) 0.47099(17) 0.0595 1.0000 Uani D . . . . .
C39 C 0.7160(2) 0.6417(2) 0.4794(2) 0.0274 1.0000 Uani . . . . . .
C40 C 0.7468(2) 0.5996(3) 0.5008(3) 0.0326 1.0000 Uani . . . . . .
C41 C 0.7948(2) 0.5989(3) 0.4839(3) 0.0405 1.0000 Uani . . . . . .
C42 C 0.8118(2) 0.6380(3) 0.4470(3) 0.0430 1.0000 Uani . . . . . .
C43 C 0.7806(2) 0.6796(3) 0.4246(3) 0.0425 1.0000 Uani . . . . . .
C44 C 0.7327(2) 0.6809(3) 0.4400(3) 0.0355 1.0000 Uani . . . . . .
C45 C 0.5014(2) 0.8554(2) 0.5625(2) 0.0238 1.0000 Uani . . . . . .
C46 C 0.4706(2) 0.8213(3) 0.5307(3) 0.0330 1.0000 Uani . . . . . .
C47 C 0.4222(2) 0.8164(3) 0.5451(3) 0.0408 1.0000 Uani . . . . . .
C48 C 0.4043(2) 0.8466(3) 0.5885(3) 0.0425 1.0000 Uani . . . . . .
C49 C 0.4339(2) 0.8814(3) 0.6203(3) 0.0371 1.0000 Uani . . . . . .
C50 C 0.4828(2) 0.8855(3) 0.6074(3) 0.0325 1.0000 Uani . . . . . .
C51 C 0.56641(17) 0.92629(11) 0.49791(10) 0.0254 1.0000 Uani D . . . . .
C52 C 0.56407(19) 0.91910(14) 0.44196(12) 0.0345 1.0000 Uani D . . . . .
C53 C 0.5643(2) 0.96691(17) 0.40792(13) 0.0459 1.0000 Uani D . . . . .
C54 C 0.5668(2) 1.02175(15) 0.42995(16) 0.0449 1.0000 Uani D . . . . .
C55 C 0.5690(2) 1.02894(12) 0.48594(17) 0.0386 1.0000 Uani D . . . . .
C56 C 0.56897(19) 0.98119(13) 0.51994(13) 0.0333 1.0000 Uani D . . . . .
C57 C 0.70124(19) 0.9018(3) 0.7710(2) 0.0271 1.0000 Uani . . . . . .
C58 C 0.6964(2) 0.9605(3) 0.7609(3) 0.0349 1.0000 Uani . . . . . .
C59 C 0.6940(3) 0.9994(3) 0.8048(3) 0.0517 1.0000 Uani . . . . . .
C60 C 0.6960(3) 0.9782(4) 0.8575(4) 0.0602 1.0000 Uani . . . . . .
C61 C 0.7007(3) 0.9195(4) 0.8681(3) 0.0535 1.0000 Uani . . . . . .
C62 C 0.7042(2) 0.8816(3) 0.8253(3) 0.0364 1.0000 Uani . . . . . .
C63 C 0.76660(19) 0.8515(2) 0.6913(2) 0.0207 1.0000 Uani . . . . . .
C64 C 0.7818(2) 0.8914(3) 0.6516(3) 0.0303 1.0000 Uani . . . . . .
C65 C 0.8299(2) 0.8927(3) 0.6353(3) 0.0385 1.0000 Uani . . . . . .
C66 C 0.8631(2) 0.8537(3) 0.6580(3) 0.0420 1.0000 Uani . . . . . .
C67 C 0.8477(2) 0.8145(3) 0.6978(3) 0.0360 1.0000 Uani . . . . . .
C68 C 0.8002(2) 0.8141(2) 0.7149(3) 0.0273 1.0000 Uani . . . . . .
O1 O 0.69604(14) 0.70420(15) 0.64143(15) 0.0226 1.0000 Uani . . . . . .
O2 O 0.57573(13) 0.70942(14) 0.59679(15) 0.0205 1.0000 Uani . . . . . .
O3 O 0.59610(13) 0.78368(15) 0.68133(15) 0.0196 1.0000 Uani . . . . . .
O4 O 0.67537(13) 0.79387(15) 0.56891(15) 0.0209 1.0000 Uani . . . . . .
O5 O 0.62123(13) 0.61333(16) 0.66853(16) 0.0252 1.0000 Uani . . . . . .
O6 O 0.64027(13) 0.68236(15) 0.74839(17) 0.0256 1.0000 Uani . . . . . .
O7 O 0.64817(13) 0.62036(15) 0.55795(16) 0.0228 1.0000 Uani . . . . . .
O8 O 0.63166(13) 0.70348(16) 0.48963(15) 0.0251 1.0000 Uani . . . . . .
O9 O 0.57976(13) 0.80948(15) 0.51153(15) 0.0222 1.0000 Uani . . . . . .
O10 O 0.59417(13) 0.87718(15) 0.59360(16) 0.0243 1.0000 Uani . . . . . .
O11 O 0.67225(13) 0.87430(15) 0.66839(15) 0.0202 1.0000 Uani . . . . . .
O12 O 0.69296(13) 0.79086(15) 0.73543(16) 0.0232 1.0000 Uani . . . . . .
P1 P 0.61732(5) 0.62540(6) 0.72957(7) 0.0252 1.0000 Uani . . . . . .
P2 P 0.65284(5) 0.64207(6) 0.49850(7) 0.0254 1.0000 Uani D . . . . .
P3 P 0.56384(5) 0.86353(6) 0.54293(7) 0.0228 1.0000 Uani D . . . . .
P4 P 0.70516(5) 0.85190(6) 0.71485(6) 0.0190 1.0000 Uani . . . . . .
Zn1 Zn 0.63587(2) 0.74838(2) 0.62245(4) 0.0197 1.0000 Uani . . . . . .
Zn2 Zn 0.53639(2) 0.74476(3) 0.65541(4) 0.0254 1.0000 Uani . . . . . .
Zn3 Zn 0.73464(2) 0.74980(3) 0.58797(4) 0.0236 1.0000 Uani . . . . . .
Zn4 Zn 0.71612(2) 0.70589(3) 0.71809(4) 0.0256 1.0000 Uani . . . . . .
Zn5 Zn 0.69170(2) 0.62030(3) 0.62784(4) 0.0253 1.0000 Uani . . . . . .
Zn6 Zn 0.57775(2) 0.62415(3) 0.59869(4) 0.0271 1.0000 Uani . . . . . .
Zn7 Zn 0.55733(2) 0.72111(3) 0.52039(4) 0.0280 1.0000 Uani . . . . . .
Zn8 Zn 0.65587(2) 0.79025(3) 0.49197(4) 0.0259 1.0000 Uani . . . . . .
Zn9 Zn 0.67409(2) 0.87743(3) 0.58325(4) 0.0234 1.0000 Uani . . . . . .
Zn10 Zn 0.59299(2) 0.86812(3) 0.67970(4) 0.0240 1.0000 Uani . . . . . .
Zn11 Zn 0.61735(2) 0.76919(3) 0.75679(4) 0.0258 1.0000 Uani . . . . . .
H11 H 0.4640 0.7066 0.6983 0.0422 1.0000 Uiso R . . . . .
H12 H 0.4483 0.7551 0.6559 0.0422 1.0000 Uiso R . . . . .
H32 H 0.8228 0.7570 0.5919 0.0439 1.0000 Uiso R . . . . .
H31 H 0.8079 0.7122 0.5461 0.0440 1.0000 Uiso R . . . . .
H52 H 0.7529 0.6814 0.8047 0.0652 1.0000 Uiso R . . . . .
H51 H 0.7536 0.6257 0.7662 0.0655 1.0000 Uiso R . . . . .
H71 H 0.7323 0.5439 0.6800 0.0424 1.0000 Uiso R . . . . .
H72 H 0.7326 0.5265 0.6171 0.0423 1.0000 Uiso R . . . . .
H92 H 0.5298 0.5349 0.5973 0.0731 1.0000 Uiso R . . . . .
H91 H 0.5311 0.5617 0.5372 0.0733 1.0000 Uiso R . . . . .
H111 H 0.4774 0.6974 0.4794 0.0613 1.0000 Uiso R . . . . .
H112 H 0.5159 0.6504 0.4605 0.0614 1.0000 Uiso R . . . . .
H132 H 0.6719 0.8670 0.4251 0.0483 1.0000 Uiso R . . . . .
H131 H 0.7106 0.8168 0.4173 0.0480 1.0000 Uiso R . . . . .
H151 H 0.6987 0.9770 0.5654 0.0411 1.0000 Uiso R . . . . .
H152 H 0.6710 0.9516 0.5132 0.0414 1.0000 Uiso R . . . . .
H172 H 0.5829 0.9294 0.7611 0.0451 1.0000 Uiso R . . . . .
H171 H 0.5309 0.9220 0.7335 0.0450 1.0000 Uiso R . . . . .
H191 H 0.6018 0.8409 0.8297 0.0553 1.0000 Uiso R . . . . .
H192 H 0.5587 0.7943 0.8272 0.0554 1.0000 Uiso R . . . . .
H221 H 0.6621 0.6098 0.8343 0.0461 1.0000 Uiso R . . . . .
H231 H 0.6900 0.5303 0.8832 0.0553 1.0000 Uiso R . . . . .
H241 H 0.6902 0.4403 0.8440 0.0482 1.0000 Uiso R . . . . .
H251 H 0.6630 0.4268 0.7559 0.0399 1.0000 Uiso R . . . . .
H261 H 0.6331 0.5057 0.7062 0.0361 1.0000 Uiso R . . . . .
H271 H 0.5586 0.6828 0.8092 0.0482 1.0000 Uiso R . . . . .
H291 H 0.5336 0.5621 0.6950 0.0523 1.0000 Uiso R . . . . .
H301 H 0.4552 0.5553 0.7232 0.0533 1.0000 Uiso R . . . . .
H311 H 0.4266 0.6135 0.7934 0.0572 1.0000 Uiso R . . . . .
H321 H 0.4779 0.6777 0.8363 0.0562 1.0000 Uiso R . . . . .
H341 H 0.6141 0.6487 0.3897 0.0672 1.0000 Uiso R . . . . .
H351 H 0.5737 0.5860 0.3313 0.0783 1.0000 Uiso R . . . . .
H361 H 0.5562 0.4916 0.3600 0.0855 1.0000 Uiso R . . . . .
H371 H 0.5792 0.4608 0.4482 0.0838 1.0000 Uiso R . . . . .
H381 H 0.6204 0.5243 0.5062 0.0710 1.0000 Uiso R . . . . .
H401 H 0.7350 0.5727 0.5260 0.0423 1.0000 Uiso R . . . . .
H411 H 0.8157 0.5705 0.4981 0.0492 1.0000 Uiso R . . . . .
H421 H 0.8442 0.6362 0.4370 0.0541 1.0000 Uiso R . . . . .
H431 H 0.7917 0.7068 0.3990 0.0523 1.0000 Uiso R . . . . .
H441 H 0.7119 0.7078 0.4237 0.0425 1.0000 Uiso R . . . . .
H461 H 0.4826 0.8021 0.5000 0.0390 1.0000 Uiso R . . . . .
H471 H 0.4015 0.7927 0.5245 0.0498 1.0000 Uiso R . . . . .
H481 H 0.3717 0.8445 0.5972 0.0502 1.0000 Uiso R . . . . .
H491 H 0.4205 0.9017 0.6504 0.0471 1.0000 Uiso R . . . . .
H501 H 0.5029 0.9091 0.6295 0.0393 1.0000 Uiso R . . . . .
H521 H 0.5618 0.8819 0.4269 0.0442 1.0000 Uiso R . . . . .
H531 H 0.5631 0.9619 0.3699 0.0552 1.0000 Uiso R . . . . .
H541 H 0.5669 1.0541 0.4067 0.0533 1.0000 Uiso R . . . . .
H551 H 0.5706 1.0659 0.5013 0.0452 1.0000 Uiso R . . . . .
H561 H 0.5713 0.9864 0.5577 0.0415 1.0000 Uiso R . . . . .
H581 H 0.6940 0.9741 0.7248 0.0439 1.0000 Uiso R . . . . .
H591 H 0.6916 1.0391 0.7973 0.0602 1.0000 Uiso R . . . . .
H601 H 0.6940 1.0039 0.8867 0.0752 1.0000 Uiso R . . . . .
H611 H 0.7023 0.9061 0.9044 0.0641 1.0000 Uiso R . . . . .
H621 H 0.7083 0.8420 0.8322 0.0441 1.0000 Uiso R . . . . .
H641 H 0.7594 0.9174 0.6362 0.0372 1.0000 Uiso R . . . . .
H651 H 0.8400 0.9193 0.6085 0.0482 1.0000 Uiso R . . . . .
H661 H 0.8957 0.8538 0.6460 0.0509 1.0000 Uiso R . . . . .
H671 H 0.8697 0.7877 0.7126 0.0456 1.0000 Uiso R . . . . .
H681 H 0.7905 0.7883 0.7432 0.0348 1.0000 Uiso R . . . . .
H141 H 0.6622 0.8218 0.3398 0.0851 1.0000 Uiso R . . . . .
H142 H 0.6157 0.8118 0.3763 0.0851 1.0000 Uiso R . . . . .
H143 H 0.6545 0.7628 0.3690 0.0849 1.0000 Uiso R . . . . .
H121 H 0.5035 0.7077 0.3829 0.1411 1.0000 Uiso R . . . . .
H122 H 0.5050 0.7662 0.4174 0.1409 1.0000 Uiso R . . . . .
H123 H 0.5533 0.7310 0.4065 0.1411 1.0000 Uiso R . . . . .
H161 H 0.7458 0.9696 0.4819 0.0719 1.0000 Uiso R . . . . .
H162 H 0.7705 0.9426 0.5346 0.0720 1.0000 Uiso R . . . . .
H163 H 0.7455 0.9021 0.4904 0.0720 1.0000 Uiso R . . . . .
H41 H 0.8460 0.7935 0.5080 0.0712 1.0000 Uiso R . . . . .
H42 H 0.8061 0.8330 0.5322 0.0711 1.0000 Uiso R . . . . .
H43 H 0.7934 0.7890 0.4848 0.0711 1.0000 Uiso R . . . . .
H101 H 0.4492 0.5680 0.5746 0.1170 1.0000 Uiso R . . . . .
H102 H 0.4684 0.6098 0.6210 0.1172 1.0000 Uiso R . . . . .
H103 H 0.4695 0.6306 0.5586 0.1171 1.0000 Uiso R . . . . .
H21 H 0.4302 0.7880 0.7442 0.0770 1.0000 Uiso R . . . . .
H22 H 0.4836 0.7765 0.7631 0.0772 1.0000 Uiso R . . . . .
H23 H 0.4723 0.8259 0.7205 0.0774 1.0000 Uiso R . . . . .
H181 H 0.5598 1.0189 0.7293 0.0749 1.0000 Uiso R . . . . .
H182 H 0.6023 0.9967 0.6920 0.0753 1.0000 Uiso R . . . . .
H183 H 0.5485 0.9930 0.6715 0.0750 1.0000 Uiso R . . . . .
H201 H 0.5972 0.7883 0.9099 0.1002 1.0000 Uiso R . . . . .
H202 H 0.6470 0.7756 0.8799 0.1000 1.0000 Uiso R . . . . .
H203 H 0.6038 0.7298 0.8775 0.1001 1.0000 Uiso R . . . . .
H81 H 0.8128 0.5477 0.6538 0.0732 1.0000 Uiso R . . . . .
H82 H 0.7959 0.6119 0.6597 0.0730 1.0000 Uiso R . . . . .
H83 H 0.7993 0.5838 0.6019 0.0731 1.0000 Uiso R . . . . .
H61 H 0.8291 0.6420 0.7868 0.0981 1.0000 Uiso R . . . . .
H62 H 0.8234 0.7096 0.7782 0.0983 1.0000 Uiso R . . . . .
H63 H 0.8230 0.6672 0.7268 0.0983 1.0000 Uiso R . . . . .

loop_
_atom_site_aniso_label
_atom_site_aniso_U_11
_atom_site_aniso_U_22
_atom_site_aniso_U_33
_atom_site_aniso_U_23
_atom_site_aniso_U_13
_atom_site_aniso_U_12
C1 0.023(4) 0.039(4) 0.039(4) 0.005(3) 0.004(3) 0.001(3)
C2 0.034(4) 0.050(4) 0.059(5) -0.002(4) 0.010(3) 0.005(3)
C3 0.022(3) 0.040(4) 0.041(4) -0.008(3) 0.007(3) 0.001(3)
C4 0.039(4) 0.048(4) 0.061(5) 0.003(4) 0.021(4) -0.008(3)
C5 0.034(4) 0.058(5) 0.065(5) 0.021(4) -0.014(4) 0.007(4)
C6 0.055(5) 0.049(5) 0.115(8) 0.007(5) -0.035(5) 0.006(4)
C7 0.035(4) 0.030(3) 0.040(4) 0.007(3) 0.005(3) 0.014(3)
C8 0.029(4) 0.057(5) 0.051(5) 0.001(4) -0.001(3) 0.004(3)
C9 0.050(5) 0.054(5) 0.074(6) -0.021(4) 0.009(4) -0.033(4)
C10 0.050(5) 0.087(7) 0.103(8) -0.024(6) -0.003(5) -0.004(5)
C11 0.035(4) 0.045(4) 0.073(6) -0.024(4) -0.020(4) 0.000(3)
C12 0.070(7) 0.144(10) 0.076(7) -0.008(7) -0.039(6) 0.019(7)
C13 0.045(4) 0.039(4) 0.032(4) 0.001(3) 0.010(3) -0.001(3)
C14 0.080(6) 0.063(5) 0.029(4) 0.005(4) 0.004(4) 0.015(5)
C15 0.040(4) 0.020(3) 0.035(4) 0.005(3) 0.006(3) -0.004(3)
C16 0.053(5) 0.036(4) 0.055(5) 0.004(4) 0.016(4) -0.007(3)
C17 0.034(4) 0.037(4) 0.040(4) -0.007(3) 0.004(3) 0.009(3)
C18 0.055(5) 0.030(4) 0.071(6) -0.007(4) -0.010(4) 0.010(3)
C19 0.042(4) 0.056(5) 0.037(4) -0.012(4) 0.009(3) -0.001(4)
C20 0.052(5) 0.102(7) 0.044(5) 0.002(5) -0.010(4) 0.005(5)
C21 0.022(3) 0.021(3) 0.036(4) 0.004(3) 0.004(3) -0.003(2)
C22 0.053(4) 0.020(3) 0.038(4) -0.001(3) 0.001(3) -0.001(3)
C23 0.055(5) 0.044(4) 0.037(4) 0.003(3) -0.005(3) 0.006(4)
C24 0.045(4) 0.030(4) 0.044(4) 0.009(3) 0.003(3) 0.007(3)
C25 0.024(3) 0.022(3) 0.054(5) 0.006(3) 0.013(3) 0.003(3)
C26 0.029(3) 0.025(3) 0.033(4) -0.002(3) 0.005(3) -0.003(3)
C27 0.036(4) 0.038(4) 0.041(4) 0.002(3) 0.012(3) -0.003(3)
C28 0.018(3) 0.023(3) 0.039(4) 0.008(3) 0.009(3) 0.002(2)
C29 0.021(3) 0.037(4) 0.066(5) 0.007(4) 0.014(3) -0.001(3)
C30 0.033(4) 0.043(4) 0.058(5) 0.005(4) 0.004(3) -0.009(3)
C31 0.024(4) 0.053(4) 0.069(5) 0.015(4) 0.011(4) 0.002(3)
C32 0.045(5) 0.046(4) 0.048(5) -0.003(3) 0.029(4) -0.002(4)
C33 0.039(3) 0.046(3) 0.051(3) -0.027(3) 0.005(3) -0.002(3)
C34 0.047(3) 0.067(3) 0.056(3) -0.028(3) -0.006(3) 0.001(3)
C35 0.058(4) 0.082(4) 0.067(4) -0.037(3) -0.008(3) -0.005(3)
C36 0.060(4) 0.081(4) 0.083(4) -0.045(3) 0.001(3) -0.019(3)
C37 0.062(4) 0.067(4) 0.088(4) -0.033(3) 0.011(3) -0.025(3)
C38 0.056(3) 0.053(3) 0.070(4) -0.028(3) 0.008(3) -0.014(3)
C39 0.024(3) 0.028(3) 0.030(4) -0.007(3) -0.003(3) 0.002(3)
C40 0.031(3) 0.032(3) 0.035(4) -0.009(3) 0.011(3) 0.001(3)
C41 0.037(4) 0.043(4) 0.042(4) -0.004(3) 0.004(3) 0.011(3)
C42 0.033(4) 0.053(4) 0.043(4) -0.018(4) 0.009(3) 0.003(3)
C43 0.039(4) 0.051(4) 0.038(4) -0.001(4) 0.014(3) -0.008(3)
C44 0.035(4) 0.032(4) 0.039(4) -0.001(3) 0.002(3) 0.003(3)
C45 0.019(3) 0.016(3) 0.036(4) 0.003(3) -0.003(3) 0.003(2)
C46 0.021(3) 0.026(3) 0.052(4) -0.001(3) 0.000(3) 0.002(3)
C47 0.022(3) 0.035(4) 0.066(5) -0.002(4) -0.008(3) 0.000(3)
C48 0.014(3) 0.036(4) 0.078(5) 0.007(4) 0.003(4) 0.002(3)
C49 0.025(3) 0.038(4) 0.049(4) -0.002(3) 0.008(3) 0.006(3)
C50 0.025(3) 0.029(3) 0.043(4) 0.007(3) -0.002(3) 0.003(3)
C51 0.021(2) 0.025(2) 0.030(3) 0.000(2) -0.004(2) 0.003(2)
C52 0.039(3) 0.031(3) 0.034(3) -0.003(2) -0.003(3) 0.003(2)
C53 0.058(3) 0.042(3) 0.037(3) 0.005(2) 0.002(3) 0.004(3)
C54 0.051(3) 0.037(3) 0.047(3) 0.015(3) 0.006(3) 0.004(3)
C55 0.039(3) 0.027(3) 0.050(3) 0.002(2) 0.003(3) 0.005(2)
C56 0.034(3) 0.029(2) 0.037(3) -0.001(2) 0.003(2) 0.005(2)
C57 0.011(3) 0.032(3) 0.038(4) -0.006(3) 0.000(2) -0.002(3)
C58 0.036(4) 0.028(3) 0.040(4) -0.009(3) -0.006(3) 0.000(3)
C59 0.051(5) 0.031(4) 0.074(6) -0.025(4) 0.002(4) 0.012(3)
C60 0.056(5) 0.068(6) 0.056(5) -0.043(5) 0.001(4) 0.008(4)
C61 0.050(5) 0.078(6) 0.032(4) -0.017(4) 0.002(4) -0.009(4)
C62 0.037(4) 0.040(4) 0.032(4) -0.005(3) -0.003(3) 0.002(3)
C63 0.016(3) 0.020(3) 0.026(3) -0.005(2) 0.001(2) -0.003(2)
C64 0.027(3) 0.031(3) 0.033(4) -0.003(3) -0.005(3) -0.001(3)
C65 0.028(3) 0.053(4) 0.034(4) 0.005(3) 0.002(3) -0.013(3)
C66 0.018(3) 0.063(5) 0.045(4) -0.010(4) 0.008(3) -0.002(3)
C67 0.020(3) 0.033(3) 0.055(5) -0.006(3) 0.000(3) 0.001(3)
C68 0.023(3) 0.023(3) 0.036(4) -0.002(3) -0.004(3) -0.004(3)
O1 0.022(2) 0.0181(19) 0.028(2) 0.0010(17) 0.0055(17) 0.0010(16)
O2 0.018(2) 0.0165(18) 0.027(2) -0.0007(17) -0.0021(17) -0.0019(15)
O3 0.015(2) 0.0212(19) 0.022(2) -0.0041(17) 0.0000(16) 0.0001(16)
O4 0.020(2) 0.0175(19) 0.025(2) 0.0033(16) 0.0009(16) 0.0015(16)
O5 0.019(2) 0.026(2) 0.031(2) 0.0051(18) 0.0002(17) 0.0010(17)
O6 0.023(2) 0.0141(18) 0.039(3) -0.0016(18) 0.0030(18) 0.0010(16)
O7 0.018(2) 0.0193(19) 0.031(2) -0.0008(17) -0.0003(17) 0.0012(16)
O8 0.023(2) 0.031(2) 0.021(2) -0.0022(18) 0.0037(17) -0.0034(17)
O9 0.017(2) 0.0204(19) 0.029(2) -0.0022(17) -0.0045(17) 0.0022(16)
O10 0.021(2) 0.026(2) 0.026(2) 0.0024(18) -0.0017(18) 0.0045(17)
O11 0.019(2) 0.0194(19) 0.022(2) 0.0035(16) 0.0052(15) 0.0011(16)
O12 0.018(2) 0.0195(19) 0.032(2) 0.0018(18) 0.0039(17) 0.0053(16)
P1 0.0219(8) 0.0205(7) 0.0330(9) 0.0044(7) 0.0060(7) -0.0019(6)
P2 0.0241(8) 0.0215(7) 0.0307(9) -0.0069(7) 0.0019(7) -0.0007(6)
P3 0.0176(7) 0.0224(7) 0.0284(8) 0.0004(6) -0.0028(6) 0.0014(6)
P4 0.0146(7) 0.0175(7) 0.0247(8) -0.0034(6) -0.0002(6) -0.0021(6)
Zn1 0.0145(3) 0.0175(3) 0.0270(3) -0.0008(3) 0.0025(3) -0.0006(3)
Zn2 0.0154(3) 0.0251(3) 0.0358(4) -0.0015(3) 0.0039(3) -0.0022(3)
Zn3 0.0164(3) 0.0241(3) 0.0302(4) -0.0014(3) 0.0043(3) 0.0009(3)
Zn4 0.0230(4) 0.0216(3) 0.0322(4) 0.0017(3) -0.0025(3) 0.0008(3)
Zn5 0.0227(4) 0.0186(3) 0.0346(4) 0.0009(3) 0.0036(3) 0.0031(3)
Zn6 0.0238(4) 0.0189(3) 0.0386(4) -0.0029(3) 0.0020(3) -0.0050(3)
Zn7 0.0232(4) 0.0252(4) 0.0354(4) -0.0047(3) -0.0057(3) -0.0006(3)
Zn8 0.0265(4) 0.0258(4) 0.0254(4) 0.0011(3) 0.0014(3) 0.0012(3)
Zn9 0.0210(3) 0.0200(3) 0.0290(4) 0.0020(3) -0.0013(3) -0.0028(3)
Zn10 0.0202(4) 0.0209(3) 0.0307(4) -0.0038(3) 0.0003(3) 0.0030(3)
Zn11 0.0255(4) 0.0242(3) 0.0277(4) -0.0018(3) 0.0054(3) -0.0019(3)

loop_
_atom_type_symbol
_atom_type_scat_dispersion_real
_atom_type_scat_dispersion_imag
_atom_type_scat_Cromer_Mann_a1
_atom_type_scat_Cromer_Mann_b1
_atom_type_scat_Cromer_Mann_a2
_atom_type_scat_Cromer_Mann_b2
_atom_type_scat_Cromer_Mann_a3
_atom_type_scat_Cromer_Mann_b3
_atom_type_scat_Cromer_Mann_a4
_atom_type_scat_Cromer_Mann_b4
_atom_type_scat_Cromer_Mann_c
_atom_type_scat_source
Zn 0.2839 1.4301 14.0743 3.2655 7.0318 0.2333 5.1652 10.3163 2.4100 58.7097 1.3041 'International Tables Vol C 4.2.6.8 and 6.1.1.4'
P 0.1023 0.0942 6.4345 1.9067 4.1791 27.1570 1.7800 0.5260 1.4908 68.1645 1.1149 'International Tables Vol C 4.2.6.8 and 6.1.1.4'
O 0.0106 0.0060 3.0485 13.2771 2.2868 5.7011 1.5463 0.3239 0.8670 32.9089 0.2508 'International Tables Vol C 4.2.6.8 and 6.1.1.4'
C 0.0033 0.0016 2.3100 20.8439 1.0200 10.2075 1.5886 0.5687 0.8650 51.6512 0.2156 'International Tables Vol C 4.2.6.8 and 6.1.1.4'
H 0.0000 0.0000 0.4930 10.5109 0.3229 26.1257 0.1402 3.1424 0.0408 57.7998 0.0030 'International Tables Vol C 4.2.6.8 and 6.1.1.4'

loop_
_geom_angle_atom_site_label_1
_geom_angle_site_symmetry_1
_geom_angle_atom_site_label_2
_geom_angle_site_symmetry_2
_geom_angle_atom_site_label_3
_geom_angle_site_symmetry_3
_geom_angle
_geom_angle_publ_flag
C2 . C1 . Zn2 . 114.1(4) yes
C2 . C1 . H11 . 108.0 no
Zn2 . C1 . H11 . 107.5 no
C2 . C1 . H12 . 108.7 no
Zn2 . C1 . H12 . 109.0 no
H11 . C1 . H12 . 109.4 no
C1 . C2 . H21 . 110.4 no
C1 . C2 . H22 . 109.6 no
H21 . C2 . H22 . 109.7 no
C1 . C2 . H23 . 108.2 no
H21 . C2 . H23 . 108.9 no
H22 . C2 . H23 . 110.0 no
C4 . C3 . Zn3 . 115.8(4) yes
C4 . C3 . H32 . 107.3 no
Zn3 . C3 . H32 . 108.6 no
C4 . C3 . H31 . 108.6 no
Zn3 . C3 . H31 . 107.9 no
H32 . C3 . H31 . 108.5 no
C3 . C4 . H41 . 109.8 no
C3 . C4 . H42 . 108.6 no
H41 . C4 . H42 . 108.4 no
C3 . C4 . H43 . 110.8 no
H41 . C4 . H43 . 109.2 no
H42 . C4 . H43 . 110.0 no
C6 . C5 . Zn4 . 123.8(6) yes
C6 . C5 . H52 . 104.2 no
Zn4 . C5 . H52 . 105.5 no
C6 . C5 . H51 . 106.0 no
Zn4 . C5 . H51 . 106.8 no
H52 . C5 . H51 . 110.2 no
C5 . C6 . H61 . 109.9 no
C5 . C6 . H62 . 108.2 no
H61 . C6 . H62 . 110.5 no
C5 . C6 . H63 . 107.0 no
H61 . C6 . H63 . 110.6 no
H62 . C6 . H63 . 110.6 no
C8 . C7 . Zn5 . 113.8(4) yes
C8 . C7 . H71 . 108.7 no
Zn5 . C7 . H71 . 107.3 no
C8 . C7 . H72 . 109.6 no
Zn5 . C7 . H72 . 107.8 no
H71 . C7 . H72 . 109.4 no
C7 . C8 . H81 . 111.0 no
C7 . C8 . H82 . 109.5 no
H81 . C8 . H82 . 109.0 no
C7 . C8 . H83 . 108.8 no
H81 . C8 . H83 . 109.2 no
H82 . C8 . H83 . 109.3 no
C10 . C9 . Zn6 . 112.6(5) yes
C10 . C9 . H92 . 110.4 no
Zn6 . C9 . H92 . 108.2 no
C10 . C9 . H91 . 108.1 no
Zn6 . C9 . H91 . 108.0 no
H92 . C9 . H91 . 109.4 no
C9 . C10 . H101 . 110.2 no
C9 . C10 . H102 . 111.4 no
H101 . C10 . H102 . 108.3 no
C9 . C10 . H103 . 109.6 no
H101 . C10 . H103 . 108.3 no
H102 . C10 . H103 . 108.9 no
C12 . C11 . Zn7 . 106.4(5) yes
C12 . C11 . H111 . 109.3 no
Zn7 . C11 . H111 . 111.5 no
C12 . C11 . H112 . 111.2 no
Zn7 . C11 . H112 . 110.2 no
H111 . C11 . H112 . 108.4 no
C11 . C12 . H121 . 108.9 no
C11 . C12 . H122 . 109.4 no
H121 . C12 . H122 . 110.1 no
C11 . C12 . H123 . 108.8 no
H121 . C12 . H123 . 110.3 no
H122 . C12 . H123 . 109.4 no
C14 . C13 . Zn8 . 115.3(5) yes
C14 . C13 . H132 . 108.7 no
Zn8 . C13 . H132 . 108.1 no
C14 . C13 . H131 . 107.7 no
Zn8 . C13 . H131 . 107.8 no
H132 . C13 . H131 . 109.0 no
C13 . C14 . H141 . 110.6 no
C13 . C14 . H142 . 108.8 no
H141 . C14 . H142 . 110.5 no
C13 . C14 . H143 . 108.9 no
H141 . C14 . H143 . 108.7 no
H142 . C14 . H143 . 109.3 no
C16 . C15 . Zn9 . 118.4(4) yes
C16 . C15 . H151 . 108.2 no
Zn9 . C15 . H151 . 107.1 no
C16 . C15 . H152 . 106.9 no
Zn9 . C15 . H152 . 106.0 no
H151 . C15 . H152 . 110.1 no
C15 . C16 . H161 . 110.2 no
C15 . C16 . H162 . 109.6 no
H161 . C16 . H162 . 109.5 no
C15 . C16 . H163 . 110.4 no
H161 . C16 . H163 . 108.3 no
H162 . C16 . H163 . 109.0 no
C18 . C17 . Zn10 . 114.0(5) yes
C18 . C17 . H172 . 106.6 no
Zn10 . C17 . H172 . 107.7 no
C18 . C17 . H171 . 107.4 no
Zn10 . C17 . H171 . 111.0 no
H172 . C17 . H171 . 109.9 no
C17 . C18 . H181 . 111.6 no
C17 . C18 . H182 . 109.5 no
H181 . C18 . H182 . 108.7 no
C17 . C18 . H183 . 109.6 no
H181 . C18 . H183 . 108.0 no
H182 . C18 . H183 . 109.4 no
C20 . C19 . Zn11 . 117.9(5) yes
C20 . C19 . H191 . 108.3 no
Zn11 . C19 . H191 . 108.8 no
C20 . C19 . H192 . 106.8 no
Zn11 . C19 . H192 . 106.2 no
H191 . C19 . H192 . 108.6 no
C19 . C20 . H201 . 109.6 no
C19 . C20 . H202 . 108.3 no
H201 . C20 . H202 . 110.1 no
C19 . C20 . H203 . 109.4 no
H201 . C20 . H203 . 108.7 no
H202 . C20 . H203 . 110.7 no
C22 . C21 . C26 . 119.0(6) yes
C22 . C21 . P1 . 120.7(5) yes
C26 . C21 . P1 . 120.0(5) yes
C21 . C22 . C23 . 119.6(6) yes
C21 . C22 . H221 . 120.1 no
C23 . C22 . H221 . 120.3 no
C22 . C23 . C24 . 121.0(7) yes
C22 . C23 . H231 . 119.6 no
C24 . C23 . H231 . 119.4 no
C23 . C24 . C25 . 120.3(6) yes
C23 . C24 . H241 . 119.5 no
C25 . C24 . H241 . 120.3 no
C24 . C25 . C26 . 119.7(6) yes
C24 . C25 . H251 . 120.0 no
C26 . C25 . H251 . 120.3 no
C21 . C26 . C25 . 120.4(6) yes
C21 . C26 . H261 . 119.5 no
C25 . C26 . H261 . 120.2 no
C28 . C27 . C32 . 120.7(6) yes
C28 . C27 . H271 . 119.3 no
C32 . C27 . H271 . 120.1 no
C27 . C28 . C29 . 118.8(6) yes
C27 . C28 . P1 . 120.8(5) yes
C29 . C28 . P1 . 120.3(5) yes
C28 . C29 . C30 . 120.9(7) yes
C28 . C29 . H291 . 119.7 no
C30 . C29 . H291 . 119.4 no
C29 . C30 . C31 . 120.0(7) yes
C29 . C30 . H301 . 118.9 no
C31 . C30 . H301 . 121.1 no
C30 . C31 . C32 . 120.5(6) yes
C30 . C31 . H311 . 119.6 no
C32 . C31 . H311 . 119.9 no
C27 . C32 . C31 . 119.2(6) yes
C27 . C32 . H321 . 120.5 no
C31 . C32 . H321 . 120.3 no
C34 . C33 . C38 . 119.99(3) yes
C34 . C33 . P2 . 119.96(7) yes
C38 . C33 . P2 . 120.05(7) yes
C33 . C34 . C35 . 120.00(3) yes
C33 . C34 . H341 . 120.3 no
C35 . C34 . H341 . 119.7 no
C34 . C35 . C36 . 120.01(3) yes
C34 . C35 . H351 . 119.1 no
C36 . C35 . H351 . 120.9 no
C35 . C36 . C37 . 120.01(4) yes
C35 . C36 . H361 . 119.1 no
C37 . C36 . H361 . 120.9 no
C36 . C37 . C38 . 120.00(3) yes
C36 . C37 . H371 . 120.1 no
C38 . C37 . H371 . 119.9 no
C37 . C38 . C33 . 119.99(3) yes
C37 . C38 . H381 . 119.8 no
C33 . C38 . H381 . 120.2 no
C40 . C39 . C44 . 120.3(6) yes
C40 . C39 . P2 . 119.9(5) yes
C44 . C39 . P2 . 119.6(5) yes
C39 . C40 . C41 . 118.9(6) yes
C39 . C40 . H401 . 119.8 no
C41 . C40 . H401 . 121.3 no
C40 . C41 . C42 . 121.2(6) yes
C40 . C41 . H411 . 119.3 no
C42 . C41 . H411 . 119.5 no
C41 . C42 . C43 . 119.9(6) yes
C41 . C42 . H421 . 118.5 no
C43 . C42 . H421 . 121.6 no
C42 . C43 . C44 . 120.1(7) yes
C42 . C43 . H431 . 121.1 no
C44 . C43 . H431 . 118.8 no
C39 . C44 . C43 . 119.5(6) yes
C39 . C44 . H441 . 121.1 no
C43 . C44 . H441 . 119.4 no
C46 . C45 . C50 . 119.5(5) yes
C46 . C45 . P3 . 119.8(5) yes
C50 . C45 . P3 . 120.6(4) yes
C45 . C46 . C47 . 119.6(6) yes
C45 . C46 . H461 . 119.8 no
C47 . C46 . H461 . 120.6 no
C46 . C47 . C48 . 120.3(6) yes
C46 . C47 . H471 . 120.0 no
C48 . C47 . H471 . 119.6 no
C47 . C48 . C49 . 121.2(6) yes
C47 . C48 . H481 . 120.3 no
C49 . C48 . H481 . 118.5 no
C48 . C49 . C50 . 119.2(6) yes
C48 . C49 . H491 . 119.4 no
C50 . C49 . H491 . 121.4 no
C45 . C50 . C49 . 120.1(6) yes
C45 . C50 . H501 . 121.0 no
C49 . C50 . H501 . 118.9 no
C52 . C51 . C56 . 119.99(3) yes
C52 . C51 . P3 . 120.07(7) yes
C56 . C51 . P3 . 119.91(7) yes
C51 . C52 . C53 . 119.99(3) yes
C51 . C52 . H521 . 120.1 no
C53 . C52 . H521 . 119.9 no
C52 . C53 . C54 . 120.00(3) yes
C52 . C53 . H531 . 119.8 no
C54 . C53 . H531 . 120.2 no
C53 . C54 . C55 . 120.01(4) yes
C53 . C54 . H541 . 119.7 no
C55 . C54 . H541 . 120.3 no
C54 . C55 . C56 . 120.01(3) yes
C54 . C55 . H551 . 120.7 no
C56 . C55 . H551 . 119.2 no
C55 . C56 . C51 . 120.01(3) yes
C55 . C56 . H561 . 119.5 no
C51 . C56 . H561 . 120.5 no
C58 . C57 . C62 . 119.9(6) yes
C58 . C57 . P4 . 119.9(5) yes
C62 . C57 . P4 . 120.2(5) yes
C57 . C58 . C59 . 119.8(6) yes
C57 . C58 . H581 . 120.2 no
C59 . C58 . H581 . 120.0 no
C58 . C59 . C60 . 119.0(7) yes
C58 . C59 . H591 . 118.8 no
C60 . C59 . H591 . 122.1 no
C59 . C60 . C61 . 121.7(7) yes
C59 . C60 . H601 . 119.2 no
C61 . C60 . H601 . 119.1 no
C60 . C61 . C62 . 119.3(7) yes
C60 . C61 . H611 . 120.2 no
C62 . C61 . H611 . 120.5 no
C57 . C62 . C61 . 120.3(6) yes
C57 . C62 . H621 . 120.1 no
C61 . C62 . H621 . 119.7 no
C64 . C63 . C68 . 119.5(5) yes
C64 . C63 . P4 . 120.2(4) yes
C68 . C63 . P4 . 120.2(4) yes
C63 . C64 . C65 . 120.0(6) yes
C63 . C64 . H641 . 119.8 no
C65 . C64 . H641 . 120.2 no
C64 . C65 . C66 . 120.1(6) yes
C64 . C65 . H651 . 119.9 no
C66 . C65 . H651 . 120.0 no
C65 . C66 . C67 . 119.6(6) yes
C65 . C66 . H661 . 120.1 no
C67 . C66 . H661 . 120.3 no
C66 . C67 . C68 . 120.3(6) yes
C66 . C67 . H671 . 119.8 no
C68 . C67 . H671 . 119.8 no
C63 . C68 . C67 . 120.4(6) yes
C63 . C68 . H681 . 120.1 no
C67 . C68 . H681 . 119.4 no
Zn1 . O1 . Zn3 . 91.47(15) yes
Zn1 . O1 . Zn4 . 116.57(18) yes
Zn3 . O1 . Zn4 . 117.72(19) yes
Zn1 . O1 . Zn5 . 114.22(18) yes
Zn3 . O1 . Zn5 . 116.30(18) yes
Zn4 . O1 . Zn5 . 101.46(17) yes
Zn1 . O2 . Zn2 . 92.69(15) yes
Zn1 . O2 . Zn6 . 114.82(18) yes
Zn2 . O2 . Zn6 . 114.30(18) yes
Zn1 . O2 . Zn7 . 117.12(18) yes
Zn2 . O2 . Zn7 . 119.40(18) yes
Zn6 . O2 . Zn7 . 99.67(16) yes
Zn1 . O3 . Zn2 . 92.61(15) yes
Zn1 . O3 . Zn10 . 114.81(18) yes
Zn2 . O3 . Zn10 . 114.13(17) yes
Zn1 . O3 . Zn11 . 116.28(17) yes
Zn2 . O3 . Zn11 . 118.15(18) yes
Zn10 . O3 . Zn11 . 101.70(16) yes
Zn1 . O4 . Zn3 . 91.71(15) yes
Zn1 . O4 . Zn8 . 116.97(18) yes
Zn3 . O4 . Zn8 . 115.53(18) yes
Zn1 . O4 . Zn9 . 112.95(18) yes
Zn3 . O4 . Zn9 . 118.49(19) yes
Zn8 . O4 . Zn9 . 102.03(16) yes
P1 . O5 . Zn5 . 119.6(2) yes
P1 . O5 . Zn6 . 137.1(2) yes
Zn5 . O5 . Zn6 . 97.68(16) yes
P1 . O6 . Zn4 . 119.2(2) yes
P1 . O6 . Zn11 . 136.0(2) yes
Zn4 . O6 . Zn11 . 94.69(14) yes
P2 . O7 . Zn5 . 136.1(2) yes
P2 . O7 . Zn6 . 119.3(2) yes
Zn5 . O7 . Zn6 . 98.23(16) yes
P2 . O8 . Zn7 . 118.0(2) yes
P2 . O8 . Zn8 . 138.0(2) yes
Zn7 . O8 . Zn8 . 96.36(15) yes
P3 . O9 . Zn7 . 130.0(2) yes
P3 . O9 . Zn8 . 123.2(2) yes
Zn7 . O9 . Zn8 . 96.15(14) yes
P3 . O10 . Zn9 . 117.1(2) yes
P3 . O10 . Zn10 . 140.9(2) yes
Zn9 . O10 . Zn10 . 97.39(15) yes
P4 . O11 . Zn9 . 137.0(2) yes
P4 . O11 . Zn10 . 118.1(2) yes
Zn9 . O11 . Zn10 . 98.68(15) yes
P4 . O12 . Zn4 . 136.3(2) yes
P4 . O12 . Zn11 . 119.5(2) yes
Zn4 . O12 . Zn11 . 97.16(14) yes
C28 . P1 . C21 . 105.4(3) yes
C28 . P1 . O6 . 109.7(2) yes
C21 . P1 . O6 . 109.5(3) yes
C28 . P1 . O5 . 108.8(3) yes
C21 . P1 . O5 . 108.0(3) yes
O6 . P1 . O5 . 115.0(2) yes
C39 . P2 . C33 . 107.8(3) yes
C39 . P2 . O8 . 109.5(2) yes
C33 . P2 . O8 . 108.0(2) yes
C39 . P2 . O7 . 108.8(3) yes
C33 . P2 . O7 . 109.13(18) yes
O8 . P2 . O7 . 113.4(2) yes
C51 . P3 . C45 . 106.3(2) yes
C51 . P3 . O9 . 109.62(18) yes
C45 . P3 . O9 . 108.9(2) yes
C51 . P3 . O10 . 107.64(18) yes
C45 . P3 . O10 . 109.5(2) yes
O9 . P3 . O10 . 114.6(2) yes
C63 . P4 . C57 . 107.8(2) yes
C63 . P4 . O11 . 109.0(2) yes
C57 . P4 . O11 . 108.1(2) yes
C63 . P4 . O12 . 108.0(2) yes
C57 . P4 . O12 . 109.0(3) yes
O11 . P4 . O12 . 114.7(2) yes
O1 . Zn1 . O4 . 87.93(15) yes
O1 . Zn1 . O2 . 122.45(14) yes
O4 . Zn1 . O2 . 119.22(16) yes
O1 . Zn1 . O3 . 120.12(16) yes
O4 . Zn1 . O3 . 124.06(14) yes
O2 . Zn1 . O3 . 87.08(15) yes
O3 . Zn2 . O2 . 87.62(15) yes
O3 . Zn2 . C1 . 130.7(2) yes
O2 . Zn2 . C1 . 141.6(2) yes
O1 . Zn3 . O4 . 88.89(15) yes
O1 . Zn3 . C3 . 136.8(2) yes
O4 . Zn3 . C3 . 134.2(2) yes
O6 . Zn4 . O12 . 82.93(13) yes
O6 . Zn4 . C5 . 105.4(2) yes
O12 . Zn4 . C5 . 119.7(3) yes
O6 . Zn4 . O1 . 92.49(15) yes
O12 . Zn4 . O1 . 97.15(15) yes
C5 . Zn4 . O1 . 140.3(3) yes
O5 . Zn5 . O7 . 81.75(15) yes
O5 . Zn5 . C7 . 116.4(2) yes
O7 . Zn5 . C7 . 122.3(2) yes
O5 . Zn5 . O1 . 92.87(15) yes
O7 . Zn5 . O1 . 99.91(15) yes
C7 . Zn5 . O1 . 130.3(2) yes
O7 . Zn6 . O5 . 81.57(14) yes
O7 . Zn6 . O2 . 93.12(14) yes
O5 . Zn6 . O2 . 98.86(15) yes
O7 . Zn6 . C9 . 119.3(2) yes
O5 . Zn6 . C9 . 124.5(3) yes
O2 . Zn6 . C9 . 127.2(3) yes
O8 . Zn7 . O9 . 82.66(14) yes
O8 . Zn7 . C11 . 108.7(2) yes
O9 . Zn7 . C11 . 116.9(3) yes
O8 . Zn7 . O2 . 93.18(15) yes
O9 . Zn7 . O2 . 98.76(14) yes
C11 . Zn7 . O2 . 139.7(3) yes
O9 . Zn8 . O8 . 83.89(14) yes
O9 . Zn8 . C13 . 112.3(2) yes
O8 . Zn8 . C13 . 117.2(2) yes
O9 . Zn8 . O4 . 92.71(15) yes
O8 . Zn8 . O4 . 98.86(15) yes
C13 . Zn8 . O4 . 137.2(2) yes
O10 . Zn9 . O11 . 82.08(14) yes
O10 . Zn9 . C15 . 111.8(2) yes
O11 . Zn9 . C15 . 124.7(2) yes
O10 . Zn9 . O4 . 92.04(14) yes
O11 . Zn9 . O4 . 98.30(14) yes
C15 . Zn9 . O4 . 132.2(2) yes
O11 . Zn10 . O10 . 81.63(13) yes
O11 . Zn10 . C17 . 114.5(2) yes
O10 . Zn10 . C17 . 120.8(2) yes
O11 . Zn10 . O3 . 91.32(14) yes
O10 . Zn10 . O3 . 96.80(15) yes
C17 . Zn10 . O3 . 136.0(2) yes
O12 . Zn11 . O6 . 84.69(13) yes
O12 . Zn11 . C19 . 115.8(2) yes
O6 . Zn11 . C19 . 121.1(2) yes
O12 . Zn11 . O3 . 91.39(14) yes
O6 . Zn11 . O3 . 99.26(15) yes
C19 . Zn11 . O3 . 131.7(2) yes

loop_
_geom_bond_atom_site_label_1
_geom_bond_site_symmetry_1
_geom_bond_atom_site_label_2
_geom_bond_site_symmetry_2
_geom_bond_distance
_geom_bond_publ_flag
C1 . C2 . 1.531(9) yes
C1 . Zn2 . 1.947(6) yes
C1 . H11 . 0.966 no
C1 . H12 . 0.972 no
C2 . H21 . 0.960 no
C2 . H22 . 0.954 no
C2 . H23 . 0.961 no
C3 . C4 . 1.520(9) yes
C3 . Zn3 . 1.949(6) yes
C3 . H32 . 0.977 no
C3 . H31 . 0.961 no
C4 . H41 . 0.951 no
C4 . H42 . 0.955 no
C4 . H43 . 0.965 no
C5 . C6 . 1.486(10) yes
C5 . Zn4 . 1.957(6) yes
C5 . H52 . 0.971 no
C5 . H51 . 0.963 no
C6 . H61 . 0.956 no
C6 . H62 . 0.965 no
C6 . H63 . 0.967 no
C7 . C8 . 1.531(9) yes
C7 . Zn5 . 1.972(6) yes
C7 . H71 . 0.967 no
C7 . H72 . 0.972 no
C8 . H81 . 0.960 no
C8 . H82 . 0.951 no
C8 . H83 . 0.950 no
C9 . C10 . 1.592(11) yes
C9 . Zn6 . 1.960(6) yes
C9 . H92 . 0.971 no
C9 . H91 . 0.974 no
C10 . H101 . 0.977 no
C10 . H102 . 0.966 no
C10 . H103 . 0.989 no
C11 . C12 . 1.563(12) yes
C11 . Zn7 . 1.952(6) yes
C11 . H111 . 0.977 no
C11 . H112 . 0.977 no
C12 . H121 . 0.964 no
C12 . H122 . 0.975 no
C12 . H123 . 0.966 no
C13 . C14 . 1.508(10) yes
C13 . Zn8 . 1.959(6) yes
C13 . H132 . 0.971 no
C13 . H131 . 0.974 no
C14 . H141 . 0.951 no
C14 . H142 . 0.968 no
C14 . H143 . 0.953 no
C15 . C16 . 1.517(9) yes
C15 . Zn9 . 1.958(5) yes
C15 . H151 . 0.973 no
C15 . H152 . 0.971 no
C16 . H161 . 0.963 no
C16 . H162 . 0.971 no
C16 . H163 . 0.970 no
C17 . C18 . 1.508(9) yes
C17 . Zn10 . 1.968(6) yes
C17 . H172 . 0.975 no
C17 . H171 . 0.973 no
C18 . H181 . 0.968 no
C18 . H182 . 0.964 no
C18 . H183 . 0.959 no
C19 . C20 . 1.485(10) yes
C19 . Zn11 . 1.958(6) yes
C19 . H191 . 0.985 no
C19 . H192 . 0.986 no
C20 . H201 . 0.965 no
C20 . H202 . 0.969 no
C20 . H203 . 0.968 no
C21 . C22 . 1.378(8) yes
C21 . C26 . 1.393(8) yes
C21 . P1 . 1.787(6) yes
C22 . C23 . 1.383(9) yes
C22 . H221 . 0.929 no
C23 . C24 . 1.366(9) yes
C23 . H231 . 0.939 no
C24 . C25 . 1.361(9) yes
C24 . H241 . 0.922 no
C25 . C26 . 1.391(8) yes
C25 . H251 . 0.932 no
C26 . H261 . 0.943 no
C27 . C28 . 1.374(9) yes
C27 . C32 . 1.394(9) yes
C27 . H271 . 0.925 no
C28 . C29 . 1.381(9) yes
C28 . P1 . 1.807(6) yes
C29 . C30 . 1.367(9) yes
C29 . H291 . 0.940 no
C30 . C31 . 1.372(10) yes
C30 . H301 . 0.929 no
C31 . C32 . 1.371(10) yes
C31 . H311 . 0.929 no
C32 . H321 . 0.921 no
C33 . C34 . 1.390(3) yes
C33 . C38 . 1.391(3) yes
C33 . P2 . 1.796(3) yes
C34 . C35 . 1.393(3) yes
C34 . H341 . 0.931 no
C35 . C36 . 1.389(3) yes
C35 . H351 . 0.946 no
C36 . C37 . 1.391(3) yes
C36 . H361 . 0.941 no
C37 . C38 . 1.392(3) yes
C37 . H371 . 0.941 no
C38 . H381 . 0.938 no
C39 . C40 . 1.390(8) yes
C39 . C44 . 1.394(8) yes
C39 . P2 . 1.805(6) yes
C40 . C41 . 1.386(9) yes
C40 . H401 . 0.932 no
C41 . C42 . 1.358(10) yes
C41 . H411 . 0.936 no
C42 . C43 . 1.397(10) yes
C42 . H421 . 0.927 no
C43 . C44 . 1.375(9) yes
C43 . H431 . 0.936 no
C44 . H441 . 0.934 no
C45 . C46 . 1.392(8) yes
C45 . C50 . 1.393(8) yes
C45 . P3 . 1.798(6) yes
C46 . C47 . 1.387(8) yes
C46 . H461 . 0.929 no
C47 . C48 . 1.358(10) yes
C47 . H471 . 0.934 no
C48 . C49 . 1.380(9) yes
C48 . H481 . 0.928 no
C49 . C50 . 1.389(8) yes
C49 . H491 . 0.944 no
C50 . H501 . 0.945 no
C51 . C52 . 1.373(3) yes
C51 . C56 . 1.374(3) yes
C51 . P3 . 1.814(3) yes
C52 . C53 . 1.377(3) yes
C52 . H521 . 0.934 no
C53 . C54 . 1.373(3) yes
C53 . H531 . 0.933 no
C54 . C55 . 1.374(3) yes
C54 . H541 . 0.934 no
C55 . C56 . 1.376(3) yes
C55 . H551 . 0.931 no
C56 . H561 . 0.930 no
C57 . C58 . 1.381(8) yes
C57 . C62 . 1.402(9) yes
C57 . P4 . 1.788(6) yes
C58 . C59 . 1.396(9) yes
C58 . H581 . 0.934 no
C59 . C60 . 1.373(11) yes
C59 . H591 . 0.934 no
C60 . C61 . 1.383(11) yes
C60 . H601 . 0.926 no
C61 . C62 . 1.364(9) yes
C61 . H611 . 0.936 no
C62 . H621 . 0.933 no
C63 . C64 . 1.397(8) yes
C63 . C68 . 1.390(8) yes
C63 . P4 . 1.791(5) yes
C64 . C65 . 1.387(8) yes
C64 . H641 . 0.938 no
C65 . C66 . 1.395(9) yes
C65 . H651 . 0.936 no
C66 . C67 . 1.391(9) yes
C66 . H661 . 0.948 no
C67 . C68 . 1.377(8) yes
C67 . H671 . 0.936 no
C68 . H681 . 0.948 no
O1 . Zn1 . 2.002(4) yes
O1 . Zn3 . 1.982(4) yes
O1 . Zn4 . 1.946(4) yes
O1 . Zn5 . 1.963(4) yes
O2 . Zn1 . 1.988(4) yes
O2 . Zn2 . 1.969(4) yes
O2 . Zn6 . 1.964(3) yes
O2 . Zn7 . 1.946(4) yes
O3 . Zn1 . 1.980(4) yes
O3 . Zn2 . 1.979(4) yes
O3 . Zn10 . 1.946(3) yes
O3 . Zn11 . 1.956(4) yes
O4 . Zn1 . 1.996(4) yes
O4 . Zn3 . 1.981(4) yes
O4 . Zn8 . 1.950(4) yes
O4 . Zn9 . 1.955(4) yes
O5 . P1 . 1.515(4) yes
O5 . Zn5 . 2.189(4) yes
O5 . Zn6 . 2.095(4) yes
O6 . P1 . 1.526(4) yes
O6 . Zn4 . 2.285(4) yes
O6 . Zn11 . 2.106(4) yes
O7 . P2 . 1.536(4) yes
O7 . Zn5 . 2.082(4) yes
O7 . Zn6 . 2.184(4) yes
O8 . P2 . 1.545(4) yes
O8 . Zn7 . 2.222(4) yes
O8 . Zn8 . 2.107(4) yes
O9 . P3 . 1.525(4) yes
O9 . Zn7 . 2.137(4) yes
O9 . Zn8 . 2.200(4) yes
O10 . P3 . 1.523(4) yes
O10 . Zn9 . 2.221(4) yes
O10 . Zn10 . 2.106(4) yes
O11 . P4 . 1.539(4) yes
O11 . Zn9 . 2.074(4) yes
O11 . Zn10 . 2.210(4) yes
O12 . P4 . 1.529(4) yes
O12 . Zn4 . 2.100(3) yes
O12 . Zn11 . 2.208(4) yes
